data_2227457
loop_
_publ_author_name
'Qiu, Ling-Feng'
'Zhou, Bai-Lu'
'Xu, Wei'

_publ_section_title
;
 <i>catena</i>-Poly[[(2,9-dimethyl-1,10-phenanthroline-\k^2^<i>N</i>,<i>N</i>')cobalt(II)]-\m-malonato-\k^4^<i>O</i>^1^,<i>O</i>^1'^:<i>O</i>^3^,<i>O</i>^3'^]
;
_journal_coeditor_code GK2299
_journal_issue 10
_journal_name_full 'Acta Crystallographica Section E'
_journal_page_first m1327
_journal_paper_doi 10.1107/S1600536810038043
_journal_volume 66
_journal_year 2010
_chemical_formula_iupac '[Co (C3 H2 O4) (C14 H12 N2)]'
_chemical_formula_moiety 'C17 H14 Co N2 O4'
_chemical_formula_sum 'C17 H14 Co N2 O4'
_chemical_formula_weight 369.23
_chemical_name_systematic
;
<i>catena</i>-Poly[[(2,9-dimethyl-1,10-phenanthroline-
\k^2^<i>N</i>,<i>N</i>')cobalt(II)]-\m-malonato-
\k^4^<i>O</i>^1^,<i>O</i>^1'^:<i>O</i>^3^,<i>O</i>^3'^]
;
_space_group_IT_number 2
_symmetry_cell_setting triclinic
_symmetry_space_group_name_Hall '-P 1'
_symmetry_space_group_name_H-M 'P -1'
_atom_sites_solution_hydrogens geom
_atom_sites_solution_primary direct
_atom_sites_solution_secondary difmap
_audit_creation_method SHELXL-97
_cell_angle_alpha 86.83(3)
_cell_angle_beta 89.53(3)
_cell_angle_gamma 89.52(3)
_cell_formula_units_Z 2
_cell_length_a 6.8767(14)
_cell_length_b 9.5293(19)
_cell_length_c 11.149(2)
_cell_measurement_reflns_used 5667
_cell_measurement_temperature 295(2)
_cell_measurement_theta_max 27.46
_cell_measurement_theta_min 3.47
_cell_volume 729.4(2)
_computing_cell_refinement 'RAPID-AUTO (Rigaku, 1998)'
_computing_data_collection 'RAPID-AUTO (Rigaku, 1998)'
_computing_data_reduction 'RAPID-AUTO (Rigaku, 1998)'
_computing_molecular_graphics 'SHELXTL (Sheldrick, 2008)'
_computing_publication_material 'SHELXL97 (Sheldrick, 2008)'
_computing_structure_refinement 'SHELXL97 (Sheldrick, 2008)'
_computing_structure_solution 'SHELXS97 (Sheldrick, 2008)'
_diffrn_ambient_temperature 295(2)
_diffrn_detector_area_resol_mean 0
_diffrn_measured_fraction_theta_full 0.990
_diffrn_measured_fraction_theta_max 0.990
_diffrn_measurement_device_type 'Rigaku R-AXIS RAPID'
_diffrn_measurement_method \w
_diffrn_radiation_monochromator graphite
_diffrn_radiation_source 'fine-focus sealed tube'
_diffrn_radiation_type MoK\a
_diffrn_radiation_wavelength 0.71073
_diffrn_reflns_av_R_equivalents 0.0317
_diffrn_reflns_av_sigmaI/netI 0.0429
_diffrn_reflns_limit_h_max 8
_diffrn_reflns_limit_h_min -8
_diffrn_reflns_limit_k_max 12
_diffrn_reflns_limit_k_min -12
_diffrn_reflns_limit_l_max 14
_diffrn_reflns_limit_l_min -14
_diffrn_reflns_number 7245
_diffrn_reflns_theta_full 27.47
_diffrn_reflns_theta_max 27.47
_diffrn_reflns_theta_min 3.47
_diffrn_standards_decay_% 0
_diffrn_standards_interval_count 0
_diffrn_standards_interval_time 0
_diffrn_standards_number 0
_exptl_absorpt_coefficient_mu 1.202
_exptl_absorpt_correction_T_max 0.782
_exptl_absorpt_correction_T_min 0.653
_exptl_absorpt_correction_type multi-scan
_exptl_absorpt_process_details '(ABSCOR; Higashi, 1995)'
_exptl_crystal_colour red
_exptl_crystal_density_diffrn 1.681
_exptl_crystal_density_method 'not measured'
_exptl_crystal_description plate
_exptl_crystal_F_000 378
_exptl_crystal_size_max 0.33
_exptl_crystal_size_mid 0.11
_exptl_crystal_size_min 0.07
_refine_diff_density_max 0.584
_refine_diff_density_min -0.404
_refine_ls_extinction_method none
_refine_ls_goodness_of_fit_ref 1.061
_refine_ls_hydrogen_treatment constr
_refine_ls_matrix_type full
_refine_ls_number_parameters 222
_refine_ls_number_reflns 3309
_refine_ls_number_restraints 0
_refine_ls_restrained_S_all 1.061
_refine_ls_R_factor_all 0.0667
_refine_ls_R_factor_gt 0.0477
_refine_ls_shift/su_max 0.015
_refine_ls_shift/su_mean 0.000
_refine_ls_structure_factor_coef Fsqd
_refine_ls_weighting_details 'calc w=1/[\s^2^(Fo^2^)+(0.0568P)^2^+0.8449P] where P=(Fo^2^+2Fc^2^)/3'
_refine_ls_weighting_scheme calc
_refine_ls_wR_factor_gt 0.1096
_refine_ls_wR_factor_ref 0.1265
_reflns_number_gt 2590
_reflns_number_total 3309
_reflns_threshold_expression I>2\s(I)
_cod_data_source_file gk2299.cif
_cod_data_source_block I
_cod_database_code 2227457
_cod_database_fobs_code 2227457

loop_
_symmetry_equiv_pos_as_xyz
'x, y, z'
'-x, -y, -z'

loop_
_atom_site_type_symbol
_atom_site_label
_atom_site_fract_x
_atom_site_fract_y
_atom_site_fract_z
_atom_site_U_iso_or_equiv
_atom_site_adp_type
_atom_site_calc_flag
_atom_site_refinement_flags
_atom_site_occupancy
_atom_site_disorder_assembly
_atom_site_disorder_group
Co Co1 0.23932(7) 0.27775(5) 0.73432(4) 0.03063(16) Uani d . 1 . .
N N1 0.2539(4) 0.0677(3) 0.6805(2) 0.0283(6) Uani d . 1 . .
N N2 0.2379(4) 0.1661(3) 0.9024(2) 0.0264(5) Uani d . 1 . .
C C1 0.2526(5) 0.0223(4) 0.5691(3) 0.0346(7) Uani d . 1 . .
C C2 0.2653(5) -0.1224(4) 0.5494(4) 0.0435(9) Uani d . 1 . .
H H2A 0.2659 -0.1521 0.4713 0.052 Uiso calc R 1 . .
C C3 0.2765(5) -0.2181(4) 0.6433(4) 0.0439(9) Uani d . 1 . .
H H3A 0.2860 -0.3133 0.6297 0.053 Uiso calc R 1 . .
C C4 0.2737(5) -0.1737(3) 0.7614(3) 0.0347(7) Uani d . 1 . .
C C5 0.2824(5) -0.2671(4) 0.8659(4) 0.0437(9) Uani d . 1 . .
H H5A 0.2923 -0.3633 0.8571 0.052 Uiso calc R 1 . .
C C6 0.2766(5) -0.2182(4) 0.9773(4) 0.0413(9) Uani d . 1 . .
H H6A 0.2831 -0.2812 1.0439 0.050 Uiso calc R 1 . .
C C7 0.2604(5) -0.0702(3) 0.9941(3) 0.0322(7) Uani d . 1 . .
C C8 0.2485(5) -0.0137(4) 1.1072(3) 0.0396(8) Uani d . 1 . .
H H8A 0.2515 -0.0724 1.1766 0.048 Uiso calc R 1 . .
C C9 0.2326(5) 0.1280(4) 1.1146(3) 0.0382(8) Uani d . 1 . .
H H9A 0.2249 0.1660 1.1896 0.046 Uiso calc R 1 . .
C C10 0.2276(5) 0.2173(3) 1.0107(3) 0.0312(7) Uani d . 1 . .
C C11 0.2530(4) 0.0242(3) 0.8937(3) 0.0266(6) Uani d . 1 . .
C C12 0.2620(4) -0.0274(3) 0.7747(3) 0.0281(7) Uani d . 1 . .
C C13 0.2325(6) 0.1281(5) 0.4669(3) 0.0461(9) Uani d . 1 . .
H H13A 0.1190 0.1850 0.4789 0.069 Uiso calc R 1 . .
H H13B 0.2202 0.0809 0.3935 0.069 Uiso calc R 1 . .
H H13C 0.3455 0.1867 0.4623 0.069 Uiso calc R 1 . .
C C14 0.2121(6) 0.3725(4) 1.0190(3) 0.0424(9) Uani d . 1 . .
H H14A 0.3391 0.4104 1.0304 0.064 Uiso calc R 1 . .
H H14B 0.1298 0.3933 1.0858 0.064 Uiso calc R 1 . .
H H14C 0.1574 0.4137 0.9462 0.064 Uiso calc R 1 . .
O O1 0.4924(4) 0.3945(4) 0.7882(3) 0.0622(9) Uani d . 1 . .
O O2 0.4560(5) 0.3466(4) 0.6052(3) 0.0675(9) Uani d . 1 . .
O O3 0.9214(4) 0.2696(3) 0.6983(3) 0.0646(9) Uani d . 1 . .
O O4 1.0687(5) 0.4640(4) 0.7095(5) 0.0950(15) Uani d . 1 . .
C C15 0.5528(5) 0.4017(3) 0.6837(3) 0.0331(7) Uani d . 1 . .
C C16 0.7380(5) 0.4791(4) 0.6502(3) 0.0360(8) Uani d . 1 . .
H H16A 0.7421 0.4975 0.5638 0.043 Uiso calc R 1 . .
H H16C 0.7359 0.5691 0.6869 0.043 Uiso calc R 1 . .
C C17 0.9200(5) 0.3999(4) 0.6886(3) 0.0343(7) Uani d . 1 . .

loop_
_atom_site_aniso_label
_atom_site_aniso_U_11
_atom_site_aniso_U_22
_atom_site_aniso_U_33
_atom_site_aniso_U_12
_atom_site_aniso_U_13
_atom_site_aniso_U_23
Co1 0.0319(2) 0.0274(2) 0.0321(3) -0.00231(17) -0.00176(17) 0.00297(17)
N1 0.0266(13) 0.0290(13) 0.0292(14) -0.0007(11) 0.0004(11) -0.0026(11)
N2 0.0265(13) 0.0237(12) 0.0289(14) -0.0015(10) -0.0022(10) -0.0008(10)
C1 0.0240(15) 0.045(2) 0.0350(18) -0.0042(14) 0.0005(13) -0.0083(15)
C2 0.040(2) 0.052(2) 0.040(2) -0.0062(17) 0.0002(16) -0.0192(18)
C3 0.0363(19) 0.0362(19) 0.061(3) -0.0042(16) -0.0004(17) -0.0184(18)
C4 0.0284(16) 0.0271(16) 0.049(2) -0.0028(13) 0.0011(15) -0.0025(15)
C5 0.0397(19) 0.0227(16) 0.068(3) -0.0011(15) -0.0021(18) 0.0024(16)
C6 0.0390(19) 0.0301(18) 0.053(2) -0.0029(15) -0.0025(17) 0.0164(16)
C7 0.0245(15) 0.0318(17) 0.0393(19) -0.0044(13) -0.0043(13) 0.0089(14)
C8 0.0374(18) 0.047(2) 0.0331(19) -0.0060(16) -0.0018(15) 0.0127(16)
C9 0.0413(19) 0.050(2) 0.0238(17) -0.0036(16) -0.0022(14) -0.0013(15)
C10 0.0293(16) 0.0340(17) 0.0303(17) -0.0014(14) -0.0010(13) -0.0011(13)
C11 0.0210(14) 0.0272(15) 0.0314(17) -0.0034(12) -0.0024(12) 0.0022(12)
C12 0.0223(14) 0.0261(15) 0.0360(18) -0.0014(12) 0.0002(12) -0.0006(13)
C13 0.046(2) 0.064(3) 0.0282(19) -0.0095(19) -0.0032(16) -0.0023(17)
C14 0.052(2) 0.0385(19) 0.037(2) 0.0000(17) 0.0006(17) -0.0080(16)
O1 0.0481(16) 0.097(3) 0.0412(17) -0.0195(17) 0.0000(13) 0.0045(16)
O2 0.063(2) 0.083(2) 0.059(2) -0.0335(18) 0.0073(16) -0.0249(18)
O3 0.0481(17) 0.0449(17) 0.101(3) 0.0117(14) -0.0200(17) -0.0033(17)
O4 0.0404(17) 0.059(2) 0.183(5) -0.0152(16) -0.040(2) 0.027(2)
C15 0.0266(15) 0.0300(16) 0.042(2) 0.0048(13) -0.0038(14) 0.0032(14)
C16 0.0349(17) 0.0307(17) 0.042(2) -0.0006(14) -0.0031(15) 0.0068(14)
C17 0.0327(17) 0.0369(18) 0.0327(18) 0.0018(15) -0.0001(14) 0.0021(14)

loop_
_atom_type_symbol
_atom_type_description
_atom_type_scat_dispersion_real
_atom_type_scat_dispersion_imag
_atom_type_scat_source
C C 0.0033 0.0016 'International Tables Vol C Tables 4.2.6.8 and 6.1.1.4'
H H 0.0000 0.0000 'International Tables Vol C Tables 4.2.6.8 and 6.1.1.4'
N N 0.0061 0.0033 'International Tables Vol C Tables 4.2.6.8 and 6.1.1.4'
O O 0.0106 0.0060 'International Tables Vol C Tables 4.2.6.8 and 6.1.1.4'
Co Co 0.3494 0.9721 'International Tables Vol C Tables 4.2.6.8 and 6.1.1.4'

loop_
_geom_angle_atom_site_label_1
_geom_angle_atom_site_label_2
_geom_angle_atom_site_label_3
_geom_angle_site_symmetry_1
_geom_angle_site_symmetry_3
_geom_angle
_geom_angle_publ_flag
N2 Co1 N1 . . 79.24(10) n
N2 Co1 O4 . 1_455 119.53(16) n
N1 Co1 O4 . 1_455 140.97(13) ?
N2 Co1 O2 . . 136.06(13) ?
N1 Co1 O2 . . 92.45(12) ?
O4 Co1 O2 1_455 . 93.90(16) ?
N2 Co1 O1 . . 89.80(11) ?
N1 Co1 O1 . . 123.50(12) ?
O4 Co1 O1 1_455 . 92.30(13) ?
O2 Co1 O1 . . 59.10(12) ?
N2 Co1 O3 . 1_455 97.95(12) ?
N1 Co1 O3 . 1_455 86.71(11) ?
O4 Co1 O3 1_455 1_455 58.47(12) ?
O2 Co1 O3 . 1_455 124.82(14) ?
O1 Co1 O3 . 1_455 149.76(13) ?
C1 N1 C12 . . 119.0(3) ?
C1 N1 Co1 . . 128.3(2) ?
C12 N1 Co1 . . 112.6(2) ?
C10 N2 C11 . . 118.9(3) ?
C10 N2 Co1 . . 128.1(2) ?
C11 N2 Co1 . . 113.0(2) ?
N1 C1 C2 . . 120.9(3) ?
N1 C1 C13 . . 118.2(3) ?
C2 C1 C13 . . 120.9(3) ?
C3 C2 C1 . . 120.4(3) ?
C3 C2 H2A . . 119.8 ?
C1 C2 H2A . . 119.8 ?
C2 C3 C4 . . 120.0(3) ?
C2 C3 H3A . . 120.0 ?
C4 C3 H3A . . 120.0 ?
C3 C4 C12 . . 116.7(3) ?
C3 C4 C5 . . 123.9(3) ?
C12 C4 C5 . . 119.4(3) ?
C6 C5 C4 . . 121.2(3) ?
C6 C5 H5A . . 119.4 ?
C4 C5 H5A . . 119.4 ?
C5 C6 C7 . . 120.8(3) ?
C5 C6 H6A . . 119.6 ?
C7 C6 H6A . . 119.6 ?
C11 C7 C8 . . 117.2(3) ?
C11 C7 C6 . . 119.4(3) ?
C8 C7 C6 . . 123.4(3) ?
C9 C8 C7 . . 119.4(3) ?
C9 C8 H8A . . 120.3 ?
C7 C8 H8A . . 120.3 ?
C8 C9 C10 . . 120.8(3) ?
C8 C9 H9A . . 119.6 ?
C10 C9 H9A . . 119.6 ?
N2 C10 C9 . . 120.9(3) ?
N2 C10 C14 . . 118.4(3) ?
C9 C10 C14 . . 120.7(3) ?
N2 C11 C7 . . 122.8(3) ?
N2 C11 C12 . . 117.3(3) ?
C7 C11 C12 . . 119.9(3) ?
N1 C12 C4 . . 123.0(3) ?
N1 C12 C11 . . 117.8(3) ?
C4 C12 C11 . . 119.2(3) ?
C1 C13 H13A . . 109.5 ?
C1 C13 H13B . . 109.5 ?
H13A C13 H13B . . 109.5 ?
C1 C13 H13C . . 109.5 ?
H13A C13 H13C . . 109.5 ?
H13B C13 H13C . . 109.5 ?
C10 C14 H14A . . 109.5 ?
C10 C14 H14B . . 109.5 ?
H14A C14 H14B . . 109.5 ?
C10 C14 H14C . . 109.5 ?
H14A C14 H14C . . 109.5 ?
H14B C14 H14C . . 109.5 ?
C15 O1 Co1 . . 90.4(2) ?
C15 O2 Co1 . . 91.7(2) ?
O1 C15 O2 . . 118.8(3) ?
O1 C15 C16 . . 120.9(3) ?
O2 C15 C16 . . 120.3(3) ?
O1 C15 Co1 . . 60.2(2) ?
O2 C15 Co1 . . 58.6(2) ?
C16 C15 Co1 . . 178.2(2) ?
C17 C16 C15 . . 113.5(3) ?
C17 C16 H16A . . 108.9 ?
C15 C16 H16A . . 108.9 ?
C17 C16 H16C . . 108.9 ?
C15 C16 H16C . . 108.9 ?
H16A C16 H16C . . 107.7 ?
O4 C17 O3 . . 119.4(4) ?
O4 C17 C16 . . 120.1(3) ?
O3 C17 C16 . . 120.5(3) ?

loop_
_geom_bond_atom_site_label_1
_geom_bond_atom_site_label_2
_geom_bond_site_symmetry_2
_geom_bond_distance
_geom_bond_publ_flag
Co1 O1 . 2.180(3) y
Co1 O2 . 2.145(3) y
Co1 O3 1_455 2.229(3) y
Co1 O4 1_455 2.126(4) y
Co1 N1 . 2.122(3) y
Co1 N2 . 2.103(3) y
Co1 C15 . 2.512(4) ?
Co1 C17 1_455 2.519(3) ?
N1 C1 . 1.338(4) ?
N1 C12 . 1.350(4) ?
N2 C10 . 1.328(4) ?
N2 C11 . 1.364(4) ?
C1 C2 . 1.410(5) ?
C1 C13 . 1.485(5) ?
C2 C3 . 1.352(6) ?
C2 H2A . 0.9300 ?
C3 C4 . 1.405(5) ?
C3 H3A . 0.9300 ?
C4 C12 . 1.411(4) ?
C4 C5 . 1.428(5) ?
C5 C6 . 1.350(6) ?
C5 H5A . 0.9300 ?
C6 C7 . 1.436(5) ?
C6 H6A . 0.9300 ?
C7 C11 . 1.398(4) ?
C7 C8 . 1.400(5) ?
C8 C9 . 1.361(5) ?
C8 H8A . 0.9300 ?
C9 C10 . 1.399(5) ?
C9 H9A . 0.9300 ?
C10 C14 . 1.489(5) ?
C11 C12 . 1.440(5) ?
C13 H13A . 0.9600 ?
C13 H13B . 0.9600 ?
C13 H13C . 0.9600 ?
C14 H14A . 0.9600 ?
C14 H14B . 0.9600 ?
C14 H14C . 0.9600 ?
O1 C15 . 1.233(4) ?
O2 C15 . 1.246(5) ?
O3 C17 . 1.240(4) ?
O3 Co1 1_655 2.229(3) ?
O4 C17 . 1.226(5) ?
O4 Co1 1_655 2.126(4) ?
C15 C16 . 1.511(5) ?
C16 C17 . 1.509(5) ?
C16 H16A . 0.9700 ?
C16 H16C . 0.9700 ?
C17 Co1 1_655 2.519(3) ?
